data_1556312
loop_
_publ_author_name
'Legros, Julien'
'Bonnet-Delpon, Dani\`ele'
'Crousse, Benoit'
'Slawin, Alexandra M. Z.'

_publ_section_title
;
 Self-assembly between 1,4-diazabicyclo[2.2.2]octane and
 bis(hexafluoroalcohols): solid/liquid phase switching for catalyst
 recycling
;
_journal_issue 5
_journal_name_full 'Catalysis Science &amp; Technology'
_journal_page_first 934
_journal_paper_doi 10.1039/c2cy00528j
_journal_volume 2
_journal_year 2012
_chemical_formula_moiety 'C6 H12 N2,C12 H6 F12 O2'
_chemical_formula_sum 'C18 H18 F12 N2 O2'
_chemical_formula_weight 522.34
_space_group_IT_number 9
_space_group_name_Hall 'C -2yc'
_space_group_name_H-M_alt 'C 1 c 1'
_symmetry_cell_setting monoclinic
_symmetry_space_group_name_H-M 'C 1 c 1'
_atom_sites_solution_hydrogens geom
_atom_sites_solution_primary direct
_atom_sites_solution_secondary difmap
_audit_creation_method SHELXL-97
_cell_angle_alpha 90.00
_cell_angle_beta 110.81(3)
_cell_angle_gamma 90.00
_cell_formula_units_Z 4
_cell_length_a 25.06(2)
_cell_length_b 6.782(5)
_cell_length_c 13.057(15)
_cell_measurement_reflns_used 1264
_cell_measurement_temperature 173(2)
_cell_measurement_theta_max 68.5
_cell_measurement_theta_min 21.7
_cell_volume 2074(3)
_computing_cell_refinement 'CrystalClear (Rigaku Corp., 2004)'
_computing_data_collection 'CrystalClear (Rigaku Corp., 2004)'
_computing_data_reduction 'CrystalClear (Rigaku Corp., 2004)'
_computing_molecular_graphics 'Bruker SHELXTL'
_computing_publication_material 'Bruker SHELXTL'
_computing_structure_refinement 'SHELXL-97 (Sheldrick, 1997)'
_computing_structure_solution 'SHELXS-97 (Sheldrick, 1990)'
_diffrn_ambient_temperature 173(2)
_diffrn_measured_fraction_theta_full 0.990
_diffrn_measured_fraction_theta_max 0.989
_diffrn_measurement_device_type CCD
_diffrn_measurement_method '\w scans'
_diffrn_radiation_monochromator confocal
_diffrn_radiation_source 'rotating anode'
_diffrn_radiation_type CuK\a
_diffrn_radiation_wavelength 1.54178
_diffrn_reflns_av_R_equivalents 0.1548
_diffrn_reflns_av_sigmaI/netI 0.0797
_diffrn_reflns_limit_h_max 30
_diffrn_reflns_limit_h_min -30
_diffrn_reflns_limit_k_max 8
_diffrn_reflns_limit_k_min -8
_diffrn_reflns_limit_l_max 15
_diffrn_reflns_limit_l_min -15
_diffrn_reflns_number 12652
_diffrn_reflns_theta_full 67.00
_diffrn_reflns_theta_max 67.84
_diffrn_reflns_theta_min 3.77
_exptl_absorpt_coefficient_mu 1.650
_exptl_absorpt_correction_T_max 1.000
_exptl_absorpt_correction_T_min 0.643
_exptl_absorpt_correction_type multi-scan
_exptl_absorpt_process_details 'Jacobson, R. (1998) Private communication'
_exptl_crystal_colour Colorless
_exptl_crystal_density_diffrn 1.672
_exptl_crystal_density_method 'not measured'
_exptl_crystal_description Prism
_exptl_crystal_F_000 1056
_exptl_crystal_size_max 0.12
_exptl_crystal_size_mid 0.10
_exptl_crystal_size_min 0.05
_refine_diff_density_max 0.826
_refine_diff_density_min -0.594
_refine_diff_density_rms 0.166
_refine_ls_abs_structure_details 'Flack H D (1983), Acta Cryst. A39, 876-881'
_refine_ls_abs_structure_Flack 0.6(3)
_refine_ls_extinction_coef 0.014(2)
_refine_ls_extinction_expression Fc^*^=kFc[1+0.001xFc^2^\l^3^/sin(2\q)]^-1/4^
_refine_ls_extinction_method SHELXL
_refine_ls_goodness_of_fit_ref 1.330
_refine_ls_hydrogen_treatment mixed
_refine_ls_matrix_type full
_refine_ls_number_parameters 316
_refine_ls_number_reflns 3574
_refine_ls_number_restraints 4
_refine_ls_restrained_S_all 1.329
_refine_ls_R_factor_all 0.1404
_refine_ls_R_factor_gt 0.1324
_refine_ls_shift/su_max 0.013
_refine_ls_shift/su_mean 0.001
_refine_ls_structure_factor_coef Fsqd
_refine_ls_weighting_details 'calc w=1/[\s^2^(Fo^2^)+(0.2000P)^2^+0.0000P] where P=(Fo^2^+2Fc^2^)/3'
_refine_ls_weighting_scheme calc
_refine_ls_wR_factor_gt 0.3253
_refine_ls_wR_factor_ref 0.3567
_reflns_number_gt 2892
_reflns_number_total 3574
_reflns_threshold_expression >2sigma(I)
_cod_data_source_file c2cy00528j.txt
_cod_data_source_block 1b
_cod_depositor_comments
;
The following automatic conversions were performed:

data item '_symmetry_cell_setting' value 'Monoclinic' was changed to
'monoclinic' in accordance with the
/home/saulius/struct/COD-crude-data/automatic-downloads/DataCite-retrospective/RSC/depositions/lib/dictionaries/cif_core.dic
dictionary named 'cif_core.dic' version 2.4.2 last updated on
2011-04-26.

Automatic conversion script
Id: cif_fix_values 6909 2019-04-08 15:41:33Z antanas 
;
_cod_original_cell_volume 2075(3)
_cod_original_sg_symbol_H-M Cc
_cod_database_code 1556312

loop_
_symmetry_equiv_pos_as_xyz
'x, y, z'
'x, -y, z+1/2'
'x+1/2, y+1/2, z'
'x+1/2, -y+1/2, z+1/2'

loop_
_atom_site_label
_atom_site_type_symbol
_atom_site_fract_x
_atom_site_fract_y
_atom_site_fract_z
_atom_site_U_iso_or_equiv
_atom_site_adp_type
_atom_site_occupancy
_atom_site_symmetry_multiplicity
_atom_site_calc_flag
_atom_site_refinement_flags
N1 N 0.5091(2) 0.4088(9) 1.0467(5) 0.0683(13) Uani 1 1 d .
C2 C 0.5387(4) 0.2583(11) 1.1265(6) 0.0797(17) Uani 1 1 d .
H2A H 0.5562 0.1594 1.0923 0.096 Uiso 1 1 calc R
H2B H 0.5115 0.1898 1.1539 0.096 Uiso 1 1 calc R
C3 C 0.5855(4) 0.3631(12) 1.2223(6) 0.0814(19) Uani 1 1 d .
H3A H 0.5781 0.3408 1.2909 0.098 Uiso 1 1 calc R
H3B H 0.6231 0.3043 1.2314 0.098 Uiso 1 1 calc R
N4 N 0.5876(2) 0.5727(8) 1.2040(5) 0.0688(13) Uani 1 1 d .
C5 C 0.5496(3) 0.5063(12) 1.0072(6) 0.0788(18) Uani 1 1 d .
H5A H 0.5293 0.6058 0.9515 0.095 Uiso 1 1 calc R
H5B H 0.5666 0.4080 0.9717 0.095 Uiso 1 1 calc R
C6 C 0.5970(4) 0.6067(14) 1.1003(6) 0.085(2) Uani 1 1 d .
H6A H 0.6345 0.5525 1.1053 0.103 Uiso 1 1 calc R
H6B H 0.5970 0.7500 1.0858 0.103 Uiso 1 1 calc R
C7 C 0.4840(3) 0.5565(13) 1.0981(6) 0.0804(19) Uani 1 1 d .
H7A H 0.4564 0.4925 1.1260 0.097 Uiso 1 1 calc R
H7B H 0.4634 0.6568 1.0433 0.097 Uiso 1 1 calc R
C8 C 0.5312(3) 0.6551(12) 1.1923(6) 0.0806(18) Uani 1 1 d .
H8A H 0.5311 0.7987 1.1786 0.097 Uiso 1 1 calc R
H8B H 0.5239 0.6351 1.2613 0.097 Uiso 1 1 calc R
C11 C 0.3454(3) 0.1982(11) 0.7220(5) 0.0679(14) Uani 1 1 d .
C12 C 0.3083(3) 0.0478(11) 0.6673(6) 0.0757(17) Uani 1 1 d .
H12A H 0.3149 -0.0831 0.6948 0.091 Uiso 1 1 calc R
C13 C 0.2619(3) 0.0876(10) 0.5727(6) 0.0692(15) Uani 1 1 d .
H13A H 0.2369 -0.0165 0.5366 0.083 Uiso 1 1 calc R
C14 C 0.2516(2) 0.2740(10) 0.5308(5) 0.0641(14) Uani 1 1 d .
C15 C 0.2891(3) 0.4288(11) 0.5853(6) 0.0749(17) Uani 1 1 d .
H15A H 0.2826 0.5597 0.5579 0.090 Uiso 1 1 calc R
C16 C 0.3352(3) 0.3854(11) 0.6794(6) 0.0767(17) Uani 1 1 d .
H16A H 0.3607 0.4884 0.7155 0.092 Uiso 1 1 calc R
C17 C 0.3962(3) 0.1629(10) 0.8297(5) 0.0680(15) Uani 1 1 d .
O17 O 0.4302(2) 0.3304(8) 0.8545(4) 0.0836(14) Uani 1 1 d D
H17O H 0.460(3) 0.351(13) 0.926(4) 0.09(3) Uiso 1 1 d D
C18 C 0.4327(3) -0.0040(13) 0.8162(7) 0.087(2) Uani 1 1 d .
F1 F 0.4465(3) 0.0264(16) 0.7272(5) 0.150(3) Uani 1 1 d .
F2 F 0.4829(2) -0.0154(8) 0.9012(5) 0.0999(16) Uani 1 1 d .
F3 F 0.4102(4) -0.1802(9) 0.8095(9) 0.184(5) Uani 1 1 d .
C19 C 0.3742(3) 0.119(2) 0.9199(7) 0.103(3) Uani 1 1 d .
F4 F 0.4163(2) 0.0786(11) 1.0155(4) 0.1090(19) Uani 1 1 d .
F5 F 0.3386(4) -0.017(2) 0.9028(5) 0.242(8) Uani 1 1 d .
F6 F 0.3496(3) 0.278(2) 0.9422(6) 0.184(5) Uani 1 1 d .
C20 C 0.1995(2) 0.3132(9) 0.4287(5) 0.0623(13) Uani 1 1 d .
O20 O 0.1709(2) 0.1381(7) 0.3944(4) 0.0831(14) Uani 1 1 d D
H20O H 0.136(3) 0.097(17) 0.334(7) 0.12(4) Uiso 1 1 d D
C21 C 0.1587(3) 0.4478(12) 0.4579(6) 0.0752(17) Uani 1 1 d .
F7 F 0.1471(2) 0.3769(10) 0.5425(4) 0.1046(17) Uani 1 1 d .
F8 F 0.1078(2) 0.4638(8) 0.3750(4) 0.0889(13) Uani 1 1 d .
F9 F 0.1766(2) 0.6312(8) 0.4829(5) 0.1039(17) Uani 1 1 d .
C22 C 0.2167(4) 0.4029(13) 0.3388(6) 0.0807(18) Uani 1 1 d .
F10 F 0.2405(3) 0.5839(10) 0.3618(4) 0.1120(19) Uani 1 1 d .
F11 F 0.1711(2) 0.4315(7) 0.2468(4) 0.0877(13) Uani 1 1 d .
F12 F 0.2502(4) 0.2834(15) 0.3116(6) 0.149(3) Uani 1 1 d .

loop_
_atom_site_aniso_label
_atom_site_aniso_U_11
_atom_site_aniso_U_22
_atom_site_aniso_U_33
_atom_site_aniso_U_23
_atom_site_aniso_U_13
_atom_site_aniso_U_12
N1 0.061(3) 0.081(3) 0.053(3) -0.001(2) 0.007(2) -0.005(2)
C2 0.073(3) 0.078(4) 0.069(4) 0.003(3) 0.001(3) -0.005(3)
C3 0.075(4) 0.091(4) 0.057(4) -0.006(3) -0.003(3) -0.010(3)
N4 0.068(3) 0.075(3) 0.054(3) -0.003(2) 0.010(2) -0.004(2)
C5 0.080(4) 0.096(4) 0.051(4) -0.003(3) 0.013(3) -0.016(4)
C6 0.086(5) 0.114(6) 0.050(4) -0.002(3) 0.016(4) -0.020(4)
C7 0.061(3) 0.109(5) 0.056(4) -0.002(3) 0.001(3) 0.007(3)
C8 0.074(4) 0.092(4) 0.063(4) -0.007(3) 0.009(3) 0.006(3)
C11 0.062(3) 0.082(4) 0.051(3) 0.000(3) 0.009(3) 0.002(3)
C12 0.068(4) 0.081(4) 0.062(4) -0.002(3) 0.004(3) -0.009(3)
C13 0.061(3) 0.078(3) 0.057(4) -0.006(3) 0.007(3) -0.004(3)
C14 0.054(3) 0.075(3) 0.049(3) -0.003(2) 0.000(2) -0.006(3)
C15 0.066(4) 0.074(4) 0.070(4) -0.006(3) 0.007(3) -0.012(3)
C16 0.068(4) 0.091(4) 0.057(4) 0.000(3) 0.004(3) -0.006(3)
C17 0.068(4) 0.076(3) 0.053(3) -0.008(3) 0.012(3) -0.007(3)
O17 0.076(3) 0.089(3) 0.059(3) 0.008(2) -0.009(2) -0.015(3)
C18 0.072(4) 0.096(5) 0.063(4) -0.020(3) -0.012(3) 0.006(4)
F1 0.105(4) 0.259(9) 0.071(4) -0.035(4) 0.015(3) 0.052(5)
F2 0.072(3) 0.110(3) 0.091(4) -0.015(2) -0.004(3) 0.016(2)
F3 0.138(6) 0.083(3) 0.226(10) -0.027(5) -0.064(6) 0.010(3)
C19 0.061(4) 0.196(11) 0.047(4) 0.005(5) 0.013(3) -0.013(5)
F4 0.084(3) 0.172(5) 0.056(3) 0.015(3) 0.006(2) -0.030(3)
F5 0.167(8) 0.48(2) 0.050(3) 0.015(6) 0.009(4) -0.203(12)
F6 0.129(6) 0.340(15) 0.077(4) -0.005(6) 0.031(4) 0.095(8)
C20 0.056(3) 0.067(3) 0.052(3) -0.001(2) 0.004(3) -0.004(2)
O20 0.084(3) 0.075(3) 0.069(3) -0.006(2) 0.001(3) -0.007(2)
C21 0.066(4) 0.090(4) 0.060(4) -0.004(3) 0.011(3) -0.006(3)
F7 0.089(3) 0.160(5) 0.068(3) 0.010(3) 0.032(2) 0.000(3)
F8 0.070(3) 0.108(3) 0.073(3) -0.004(2) 0.007(2) 0.007(2)
F9 0.085(3) 0.093(3) 0.118(4) -0.028(3) 0.016(3) 0.003(2)
C22 0.076(4) 0.104(5) 0.051(3) 0.007(3) 0.009(3) 0.001(4)
F10 0.107(4) 0.144(4) 0.073(3) 0.008(3) 0.017(3) -0.049(3)
F11 0.085(3) 0.105(3) 0.056(2) 0.0092(19) 0.004(2) -0.012(2)
F12 0.148(6) 0.220(9) 0.097(4) 0.039(5) 0.065(4) 0.083(6)

loop_
_atom_type_symbol
_atom_type_description
_atom_type_scat_dispersion_real
_atom_type_scat_dispersion_imag
_atom_type_scat_source
C C 0.0181 0.0091 'International Tables Vol C Tables 4.2.6.8 and 6.1.1.4'
H H 0.0000 0.0000 'International Tables Vol C Tables 4.2.6.8 and 6.1.1.4'
N N 0.0311 0.0180 'International Tables Vol C Tables 4.2.6.8 and 6.1.1.4'
O O 0.0492 0.0322 'International Tables Vol C Tables 4.2.6.8 and 6.1.1.4'
F F 0.0727 0.0534 'International Tables Vol C Tables 4.2.6.8 and 6.1.1.4'

loop_
_geom_angle_atom_site_label_1
_geom_angle_atom_site_label_2
_geom_angle_atom_site_label_3
_geom_angle
C5 N1 C2 109.3(6)
C5 N1 C7 108.6(6)
C2 N1 C7 110.1(6)
N1 C2 C3 107.6(6)
N1 C2 H2A 110.2
C3 C2 H2A 110.2
N1 C2 H2B 110.2
C3 C2 H2B 110.2
H2A C2 H2B 108.5
N4 C3 C2 112.3(6)
N4 C3 H3A 109.1
C2 C3 H3A 109.1
N4 C3 H3B 109.1
C2 C3 H3B 109.1
H3A C3 H3B 107.9
C3 N4 C6 109.4(6)
C3 N4 C8 107.5(6)
C6 N4 C8 107.8(6)
N1 C5 C6 111.4(6)
N1 C5 H5A 109.3
C6 C5 H5A 109.3
N1 C5 H5B 109.3
C6 C5 H5B 109.3
H5A C5 H5B 108.0
N4 C6 C5 109.2(6)
N4 C6 H6A 109.8
C5 C6 H6A 109.8
N4 C6 H6B 109.8
C5 C6 H6B 109.8
H6A C6 H6B 108.3
N1 C7 C8 109.5(6)
N1 C7 H7A 109.8
C8 C7 H7A 109.8
N1 C7 H7B 109.8
C8 C7 H7B 109.8
H7A C7 H7B 108.2
N4 C8 C7 110.9(6)
N4 C8 H8A 109.5
C7 C8 H8A 109.5
N4 C8 H8B 109.5
C7 C8 H8B 109.5
H8A C8 H8B 108.0
C16 C11 C12 118.4(7)
C16 C11 C17 119.1(6)
C12 C11 C17 122.5(6)
C13 C12 C11 120.6(7)
C13 C12 H12A 119.7
C11 C12 H12A 119.7
C14 C13 C12 121.0(6)
C14 C13 H13A 119.5
C12 C13 H13A 119.5
C13 C14 C15 119.1(6)
C13 C14 C20 119.6(5)
C15 C14 C20 121.3(6)
C16 C15 C14 118.8(7)
C16 C15 H15A 120.6
C14 C15 H15A 120.6
C11 C16 C15 122.1(7)
C11 C16 H16A 119.0
C15 C16 H16A 119.0
O17 C17 C19 110.3(7)
O17 C17 C18 107.1(6)
C19 C17 C18 110.5(8)
O17 C17 C11 109.0(6)
C19 C17 C11 109.4(6)
C18 C17 C11 110.5(5)
C17 O17 H17O 123(5)
F3 C18 F1 108.6(9)
F3 C18 F2 104.8(7)
F1 C18 F2 105.6(7)
F3 C18 C17 115.3(8)
F1 C18 C17 109.9(8)
F2 C18 C17 112.0(6)
F5 C19 F6 106.2(11)
F5 C19 F4 107.0(9)
F6 C19 F4 103.5(8)
F5 C19 C17 116.6(8)
F6 C19 C17 110.0(9)
F4 C19 C17 112.6(6)
O20 C20 C22 110.6(6)
O20 C20 C21 106.3(5)
C22 C20 C21 110.9(6)
O20 C20 C14 108.6(5)
C22 C20 C14 111.0(5)
C21 C20 C14 109.2(6)
C20 O20 H20O 136(7)
F9 C21 F7 106.8(7)
F9 C21 F8 105.3(7)
F7 C21 F8 105.8(6)
F9 C21 C20 115.3(6)
F7 C21 C20 110.9(6)
F8 C21 C20 112.1(6)
F12 C22 F11 105.8(7)
F12 C22 F10 110.5(8)
F11 C22 F10 103.6(6)
F12 C22 C20 110.4(7)
F11 C22 C20 111.3(6)
F10 C22 C20 114.6(6)

loop_
_geom_bond_atom_site_label_1
_geom_bond_atom_site_label_2
_geom_bond_distance
N1 C5 1.451(10)
N1 C2 1.459(10)
N1 C7 1.466(10)
C2 C3 1.550(10)
C2 H2A 0.9900
C2 H2B 0.9900
C3 N4 1.446(10)
C3 H3A 0.9900
C3 H3B 0.9900
N4 C6 1.474(10)
N4 C8 1.476(10)
C5 C6 1.525(11)
C5 H5A 0.9900
C5 H5B 0.9900
C6 H6A 0.9900
C6 H6B 0.9900
C7 C8 1.525(11)
C7 H7A 0.9900
C7 H7B 0.9900
C8 H8A 0.9900
C8 H8B 0.9900
C11 C16 1.373(11)
C11 C12 1.393(11)
C11 C17 1.544(10)
C12 C13 1.390(10)
C12 H12A 0.9500
C13 C14 1.365(10)
C13 H13A 0.9500
C14 C15 1.420(9)
C14 C20 1.522(8)
C15 C16 1.388(10)
C15 H15A 0.9500
C16 H16A 0.9500
C17 O17 1.388(8)
C17 C19 1.496(10)
C17 C18 1.504(11)
O17 H17O 0.98(2)
C18 F3 1.312(12)
C18 F1 1.341(12)
C18 F2 1.352(9)
C19 F5 1.247(13)
C19 F6 1.325(16)
C19 F4 1.345(10)
C20 O20 1.377(8)
C20 C22 1.515(10)
C20 C21 1.517(10)
O20 H20O 0.98(2)
C21 F9 1.324(9)
C21 F7 1.328(9)
C21 F8 1.353(9)
C22 F12 1.303(12)
C22 F11 1.347(9)
C22 F10 1.351(11)

loop_
_geom_hbond_atom_site_label_D
_geom_hbond_atom_site_label_H
_geom_hbond_atom_site_label_A
_geom_hbond_distance_DH
_geom_hbond_distance_HA
_geom_hbond_distance_DA
_geom_hbond_angle_DHA
_geom_hbond_site_symmetry_A
O17 H17O N1 0.98(2) 1.66(2) 2.639(8) 174(8) .
O20 H20O N4 0.98(2) 1.71(5) 2.655(7) 160(11) 3_444

loop_
_geom_torsion_atom_site_label_1
_geom_torsion_atom_site_label_2
_geom_torsion_atom_site_label_3
_geom_torsion_atom_site_label_4
_geom_torsion
C5 N1 C2 C3 60.2(8)
C7 N1 C2 C3 -59.0(8)
N1 C2 C3 N4 -1.7(10)
C2 C3 N4 C6 -57.2(9)
C2 C3 N4 C8 59.6(9)
C2 N1 C5 C6 -60.6(9)
C7 N1 C5 C6 59.5(9)
C3 N4 C6 C5 57.4(9)
C8 N4 C6 C5 -59.3(9)
N1 C5 C6 N4 0.5(10)
C5 N1 C7 C8 -59.1(8)
C2 N1 C7 C8 60.5(9)
C3 N4 C8 C7 -58.3(8)
C6 N4 C8 C7 59.6(9)
N1 C7 C8 N4 -0.2(9)
C16 C11 C12 C13 -0.9(10)
C17 C11 C12 C13 177.6(6)
C11 C12 C13 C14 0.4(11)
C12 C13 C14 C15 -0.1(10)
C12 C13 C14 C20 -178.6(6)
C13 C14 C15 C16 0.3(10)
C20 C14 C15 C16 178.7(6)
C12 C11 C16 C15 1.1(11)
C17 C11 C16 C15 -177.5(6)
C14 C15 C16 C11 -0.8(11)
C16 C11 C17 O17 -11.1(9)
C12 C11 C17 O17 170.4(6)
C16 C11 C17 C19 109.5(9)
C12 C11 C17 C19 -69.0(9)
C16 C11 C17 C18 -128.6(8)
C12 C11 C17 C18 52.9(9)
O17 C17 C18 F3 169.7(8)
C19 C17 C18 F3 49.5(10)
C11 C17 C18 F3 -71.7(10)
O17 C17 C18 F1 -67.1(8)
C19 C17 C18 F1 172.7(7)
C11 C17 C18 F1 51.5(8)
O17 C17 C18 F2 49.9(9)
C19 C17 C18 F2 -70.3(9)
C11 C17 C18 F2 168.5(6)
O17 C17 C19 F5 173.2(12)
C18 C17 C19 F5 -68.5(13)
C11 C17 C19 F5 53.3(14)
O17 C17 C19 F6 52.2(9)
C18 C17 C19 F6 170.5(7)
C11 C17 C19 F6 -67.6(9)
O17 C17 C19 F4 -62.6(11)
C18 C17 C19 F4 55.7(11)
C11 C17 C19 F4 177.5(8)
C13 C14 C20 O20 -0.9(8)
C15 C14 C20 O20 -179.4(6)
C13 C14 C20 C22 -122.8(7)
C15 C14 C20 C22 58.7(8)
C13 C14 C20 C21 114.7(7)
C15 C14 C20 C21 -63.8(7)
O20 C20 C21 F9 -173.8(6)
C22 C20 C21 F9 -53.4(9)
C14 C20 C21 F9 69.2(8)
O20 C20 C21 F7 64.7(7)
C22 C20 C21 F7 -175.0(6)
C14 C20 C21 F7 -52.4(7)
O20 C20 C21 F8 -53.3(7)
C22 C20 C21 F8 67.0(7)
C14 C20 C21 F8 -170.4(5)
O20 C20 C22 F12 -60.1(9)
C21 C20 C22 F12 -177.8(7)
C14 C20 C22 F12 60.6(9)
O20 C20 C22 F11 57.1(8)
C21 C20 C22 F11 -60.6(8)
C14 C20 C22 F11 177.8(6)
O20 C20 C22 F10 174.3(7)
C21 C20 C22 F10 56.6(9)
C14 C20 C22 F10 -65.0(9)
